data_1535930
loop_
_publ_author_name
'Edstrand, M.'

_publ_section_title
;
 On the structures of antimony(III) oxide halogenides. IV. The crystal
 structure of Sb8 O10 (O H)2 I2 and isomorphous bromide and chloride
;
_journal_name_full 'Arkiv foer Kemi'
_journal_page_first 279
_journal_page_last 298
_journal_volume 8
_journal_year 1955
_chemical_formula_sum 'Br2 H2 O12 Sb8'
_chemical_name_systematic 'Sb8 O10 (O H)2 Br2'
_space_group_IT_number 12
_symmetry_space_group_name_Hall '-C 2y'
_symmetry_space_group_name_H-M 'C 1 2/m 1'
_cell_angle_alpha 90
_cell_angle_beta 110
_cell_angle_gamma 90
_cell_formula_units_Z 2
_cell_length_a 19.12
_cell_length_b 4.08
_cell_length_c 10.51
_cell_volume 770.436
_citation_journal_id_ASTM ARKEAD
_cod_data_source_file Edstrand_ARKEAD_1955_252.cif
_cod_data_source_block H2Br2O12Sb8
_cod_original_formula_sum 'H2 Br2 O12 Sb8'
_cod_database_code 1535930

loop_
_symmetry_equiv_pos_as_xyz
x,y,z
-x,y,-z
-x,-y,-z
x,-y,z
x+1/2,y+1/2,z
-x+1/2,y+1/2,-z
-x+1/2,-y+1/2,-z
x+1/2,-y+1/2,z

loop_
_atom_site_label
_atom_site_type_symbol
_atom_site_fract_x
_atom_site_fract_y
_atom_site_fract_z
_atom_site_occupancy
_atom_site_U_iso_or_equiv
Sb4 Sb+3 0.3147 0 0.6505 1 0.0
O6 O-2 0.42 0 0.777 1 0.0
Br1 Br-1 0.1102 0 0.5237 1 0.0
O3 O-2 0.431 0 0.076 1 0.0
Sb2 Sb+3 0.4955 0 0.2962 1 0.0
Sb1 Sb+3 0.2705 0 0.1688 1 0.0
O2 O-2 0.023 0 0.769 1 0.0
O1 O-2 0.25 0 0.79 1 0.0
O5 O-2 0.191 0 0.985 1 0.0
Sb3 Sb+3 0.0868 0 0.987 1 0.0
O4 O-2 0.206 0 0.307 1 0.0
